data_7715791
loop_
_publ_author_name
'Reigosa, Francisco'
'Polo, Paula M.'
'Pereira, M. Teresa'
'Vila, Jos&#xe9; M'

_publ_section_title
;
 Reactivity of Schiff base-[C,N,S] pincer palladacycles: hydrolysis
 renders singular trinuclear, tetranuclear, and heteropentanuclear
 Pd<sub>3</sub>W<sub>2</sub> coordinated complexes.
;
_journal_issue 23
_journal_name_full 'Dalton transactions (Cambridge, England : 2003)'
_journal_page_first 9680
_journal_page_last 9691
_journal_paper_doi 10.1039/d4dt00756e
_journal_volume 53
_journal_year 2024
_chemical_formula_moiety 'C28 H32 Cl4 N4 Pd4 S4, 3(C H Cl3)'
_chemical_formula_sum 'C31 H35 Cl13 N4 Pd4 S4'
_chemical_formula_weight 1478.459
_space_group_crystal_system orthorhombic
_space_group_IT_number 61
_space_group_name_Hall '-P 2ac 2ab'
_space_group_name_H-M_alt 'P b c a'
_symmetry_Int_Tables_number 61
_atom_sites_solution_primary iterative
_audit_creation_date 2024-02-19
_audit_creation_method
;
Olex2 1.5
(compiled 2023.08.24 svn.re1ec1418 for OlexSys, GUI svn.r6817)
;
_audit_update_record
;
2024-02-20 deposited with the CCDC.	2024-04-15 downloaded from the CCDC.
;
_cell_angle_alpha 90
_cell_angle_beta 90
_cell_angle_gamma 90
_cell_formula_units_Z 8
_cell_length_a 10.6947(8)
_cell_length_b 22.0850(16)
_cell_length_c 40.285(3)
_cell_measurement_reflns_used 9014
_cell_measurement_temperature 100.00
_cell_measurement_theta_max 28.224
_cell_measurement_theta_min 2.175
_cell_volume 9515.0(12)
_computing_cell_refinement 'SAINT V8.40B (?, 2016)'
_computing_data_reduction 'SAINT V8.40B (?, 2016)'
_computing_molecular_graphics 'Olex2 1.5 (Dolomanov et al., 2009)'
_computing_publication_material 'Olex2 1.5 (Dolomanov et al., 2009)'
_computing_structure_refinement 'olex2.refine 1.5 (Bourhis et al., 2015)'
_computing_structure_solution 'olex2.solve 1.5 (Bourhis et al., 2015)'
_diffrn_ambient_temperature 100.00
_diffrn_measured_fraction_theta_full 0.9992
_diffrn_measured_fraction_theta_max 0.9956
_diffrn_measurement_device_type 'Bruker APEX-II CCD'
_diffrn_measurement_method '\f and \w scans'
_diffrn_radiation_type 'Mo K\a'
_diffrn_radiation_wavelength 0.71073
_diffrn_reflns_av_R_equivalents 0.0686
_diffrn_reflns_av_unetI/netI 0.0392
_diffrn_reflns_Laue_measured_fraction_full 0.9992
_diffrn_reflns_Laue_measured_fraction_max 0.9956
_diffrn_reflns_limit_h_max 14
_diffrn_reflns_limit_h_min -14
_diffrn_reflns_limit_k_max 29
_diffrn_reflns_limit_k_min -29
_diffrn_reflns_limit_l_max 53
_diffrn_reflns_limit_l_min -33
_diffrn_reflns_number 98993
_diffrn_reflns_point_group_measured_fraction_full 0.9992
_diffrn_reflns_point_group_measured_fraction_max 0.9956
_diffrn_reflns_theta_full 25.2417
_diffrn_reflns_theta_max 28.34
_diffrn_reflns_theta_min 2.16
_diffrn_source_current 1.4
_diffrn_source_power 0.07
_diffrn_source_voltage 50.0
_diffrn_standards_number 0
_exptl_absorpt_coefficient_mu 2.425
_exptl_absorpt_correction_T_max 0.7786
_exptl_absorpt_correction_T_min 0.5881
_exptl_absorpt_correction_type multi-scan
_exptl_absorpt_process_details
;
SADABS-2016/2 (Bruker,2016/2) was used for absorption correction.
wR2(int) was 0.0779 before and 0.0670 after correction.
The Ratio of minimum to maximum transmission is 0.7553.
The \l/2 correction factor is Not present.
;
_exptl_crystal_colour orange
_exptl_crystal_colour_primary orange
_exptl_crystal_density_diffrn 2.064
_exptl_crystal_description plate
_exptl_crystal_F_000 5733.334
_exptl_crystal_size_max 0.09
_exptl_crystal_size_mid 0.07
_exptl_crystal_size_min 0.03
_refine_diff_density_max 1.5765
_refine_diff_density_min -1.8640
_refine_diff_density_rms 0.3349
_refine_ls_d_res_high 0.7486
_refine_ls_d_res_low 9.4458
_refine_ls_goodness_of_fit_ref 1.0448
_refine_ls_hydrogen_treatment constr
_refine_ls_matrix_type full
_refine_ls_number_constraints 68
_refine_ls_number_parameters 573
_refine_ls_number_reflns 11826
_refine_ls_number_restraints 24
_refine_ls_restrained_S_all 1.0437
_refine_ls_R_factor_all 0.0832
_refine_ls_R_factor_gt 0.0727
_refine_ls_shift/su_max -0.0008
_refine_ls_shift/su_mean 0.0000
_refine_ls_structure_factor_coef Fsqd
_refine_ls_weighting_details 'w=1/[\s^2^(Fo^2^)+(0.0079P)^2^+258.5733P] where P=(Fo^2^+2Fc^2^)/3'
_refine_ls_weighting_scheme calc
_refine_ls_wR_factor_gt 0.1326
_refine_ls_wR_factor_ref 0.1378
_reflns_Friedel_coverage 0.0
_reflns_limit_h_max 14
_reflns_limit_h_min 0
_reflns_limit_k_max 29
_reflns_limit_k_min 0
_reflns_limit_l_max 53
_reflns_limit_l_min 0
_reflns_number_gt 10502
_reflns_number_total 11826
_reflns_threshold_expression I>=2u(I)
_cod_data_source_file d4dt00756e1.cif
_cod_data_source_block mo_22VAA005_0m
_cod_depositor_comments 'Adding full bibliography for 7715787--7715791.cif.'
_cod_database_code 7715791
_olex2_refinement_description
;
1. Fixed Uiso
 At 1.2 times of:
  All C(H) groups, All N(H) groups
 At 1.5 times of:
  All C(H,H,H) groups
2. Restrained distances
 Cl12-C31 \\sim Cl14-C31a
 with sigma of 0.02
 Cl11-C31 \\sim Cl15-C31a
 with sigma of 0.02
 Cl8-Cl10 \\sim Cl9a-Cl17
 with sigma of 0.04
 Cl13-C31 \\sim Cl16-C31a
 with sigma of 0.02
 Cl12-Cl11 \\sim Cl14-Cl15
 with sigma of 0.04
 Cl12-Cl13 \\sim Cl14-Cl16
 with sigma of 0.04
 Cl10-C30 \\sim Cl17-C30a
 with sigma of 0.02
 Cl11-Cl13 \\sim Cl15-Cl16
 with sigma of 0.04
 Cl8-Cl9 \\sim Cl9a-Cl8a
 with sigma of 0.04
 Cl9-Cl10 \\sim Cl8a-Cl17
 with sigma of 0.04
 Cl8-C30 \\sim Cl9a-C30a
 with sigma of 0.02
 Cl9-C30 \\sim Cl8a-C30a
 with sigma of 0.02
3. Others
 Sof(C31a)=Sof(H31a)=Sof(Cl14)=Sof(Cl15)=Sof(Cl16)=1-FVAR(1)
 Sof(Cl12)=Sof(Cl11)=Sof(Cl13)=Sof(C31)=Sof(H31)=FVAR(1)
 Sof(C30a)=Sof(H30a)=Sof(Cl9a)=Sof(Cl8a)=Sof(Cl17)=1-FVAR(2)
 Sof(Cl8)=Sof(Cl9)=Sof(Cl10)=Sof(C30)=Sof(H30)=FVAR(2)
4.a Ternary CH refined with riding coordinates:
 N2(H2), N4(H4), N1(H1), N3(H3), C29(H29), C30(H30), C31(H31), C31a(H31a),
 C30a(H30a)
4.b Aromatic/amide H refined with riding coordinates:
 C20(H20), C10(H10), C11(H11), C19(H19), C27(H27), C18(H18), C4(H4a), C5(H5),
 C17(H17), C12(H12), C13(H13), C3(H3a), C6(H6), C26(H26), C25(H25), C24(H24)
4.c Idealised Me refined as rotating group:
 C22(H22a,H22b,H22c), C1(H1a,H1b,H1c), C8(H8a,H8b,H8c), C15(H15a,H15b,H15c)
;
_olex2_submission_special_instructions 'No special instructions were received'

loop_
_space_group_symop_id
_space_group_symop_operation_xyz
1 x,y,z
2 x+1/2,-y+1/2,-z
3 -x,y+1/2,-z+1/2
4 -x+1/2,-y,z+1/2
5 -x,-y,-z
6 -x-1/2,y-1/2,z
7 x,-y-1/2,z-1/2
8 x-1/2,y,-z-1/2

loop_
_atom_site_label
_atom_site_type_symbol
_atom_site_fract_x
_atom_site_fract_y
_atom_site_fract_z
_atom_site_U_iso_or_equiv
_atom_site_adp_type
_atom_site_occupancy
_atom_site_refinement_flags_posn
_atom_site_refinement_flags_occupancy
_atom_site_disorder_group
Pd3 Pd 0.70922(5) 0.45848(3) 0.426430(13) 0.01518(12) Uani 1.000000 . . .
Pd2 Pd 0.91672(5) 0.36501(3) 0.399334(14) 0.01597(12) Uani 1.000000 . . .
Pd1 Pd 0.77493(5) 0.39283(3) 0.327811(13) 0.01614(12) Uani 1.000000 . . .
Pd4 Pd 0.57197(5) 0.49153(2) 0.358283(13) 0.01511(12) Uani 1.000000 . . .
Cl1 Cl 0.96084(19) 0.29164(9) 0.35945(5) 0.0251(4) Uani 1.000000 . . .
Cl3 Cl 0.80851(17) 0.55023(8) 0.41598(5) 0.0208(4) Uani 1.000000 . . .
S3 S 0.51384(18) 0.58944(9) 0.36101(5) 0.0196(4) Uani 1.000000 . . .
Cl4 Cl 0.60847(19) 0.50457(9) 0.30153(5) 0.0235(4) Uani 1.000000 . . .
S1 S 0.94800(19) 0.38982(11) 0.29480(5) 0.0268(4) Uani 1.000000 . . .
Cl2 Cl 0.61040(17) 0.36811(9) 0.43914(5) 0.0214(4) Uani 1.000000 . . .
S2 S 0.95445(18) 0.29513(9) 0.43895(5) 0.0222(4) Uani 1.000000 . . .
S4 S 0.6539(2) 0.34687(10) 0.28890(5) 0.0257(4) Uani 1.000000 . . .
Cl5 Cl 1.2831(2) 0.30271(10) 0.46006(7) 0.0400(5) Uani 1.000000 . . .
Cl7 Cl 1.2529(2) 0.40134(11) 0.50695(5) 0.0317(5) Uani 1.000000 . . .
Cl6 Cl 1.2281(2) 0.42303(11) 0.43613(5) 0.0311(5) Uani 1.000000 . . .
Cl8 Cl 0.5723(5) 0.2223(4) 0.38229(18) 0.0429(16) Uani 0.670(19) D P 1
Cl9 Cl 0.3336(6) 0.1626(4) 0.3805(2) 0.0525(16) Uani 0.670(19) D P 1
Cl10 Cl 0.5142(5) 0.1387(3) 0.32894(18) 0.0523(19) Uani 0.670(19) D P 1
N2 N 0.8826(6) 0.4243(3) 0.43690(16) 0.0187(13) Uani 1.000000 . . .
H2 H 0.9387(6) 0.4560(3) 0.43419(16) 0.0224(15) Uiso 1.000000 R . .
N4 N 0.6148(6) 0.3994(3) 0.35570(16) 0.0174(12) Uani 1.000000 . . .
H4 H 0.6319(6) 0.3856(3) 0.37702(16) 0.0209(15) Uiso 1.000000 R . .
N1 N 0.8901(5) 0.4316(3) 0.36309(14) 0.0139(12) Uani 1.000000 . . .
H1 H 0.8487(5) 0.4643(3) 0.37263(14) 0.0166(14) Uiso 1.000000 R . .
N3 N 0.5410(6) 0.4883(3) 0.40795(15) 0.0177(12) Uani 1.000000 . . .
H3 H 0.4827(6) 0.4578(3) 0.41172(15) 0.0213(15) Uiso 1.000000 R . .
C20 C 0.4534(7) 0.5437(4) 0.4560(2) 0.0235(16) Uani 1.000000 . . .
H20 H 0.4559(7) 0.5077(4) 0.4690(2) 0.028(2) Uiso 1.000000 R . .
C10 C 0.9535(8) 0.3175(4) 0.5068(2) 0.0295(19) Uani 1.000000 . . .
H10 H 0.9746(8) 0.2761(4) 0.5097(2) 0.035(2) Uiso 1.000000 R . .
C9 C 0.9315(7) 0.3410(4) 0.4744(2) 0.0250(17) Uani 1.000000 . . .
C22 C 0.7022(9) 0.2688(4) 0.2908(3) 0.041(2) Uani 1.000000 . . .
H22a H 0.786(3) 0.2647(7) 0.2814(17) 0.062(4) Uiso 1.000000 GR . .
H22b H 0.703(7) 0.2553(11) 0.3140(3) 0.062(4) Uiso 1.000000 GR . .
H22c H 0.644(4) 0.2438(6) 0.2781(16) 0.062(4) Uiso 1.000000 GR . .
C11 C 0.9439(8) 0.3555(5) 0.5337(2) 0.034(2) Uani 1.000000 . . .
H11 H 0.9585(8) 0.3404(5) 0.5554(2) 0.041(3) Uiso 1.000000 R . .
C19 C 0.4109(7) 0.5971(4) 0.4700(2) 0.0266(18) Uani 1.000000 . . .
H19 H 0.3853(7) 0.5978(4) 0.4926(2) 0.032(2) Uiso 1.000000 R . .
C21 C 0.4931(6) 0.5423(4) 0.42270(18) 0.0186(15) Uani 1.000000 . . .
C14 C 0.9022(7) 0.4012(4) 0.46965(18) 0.0203(15) Uani 1.000000 . . .
C1 C 0.9109(9) 0.4451(5) 0.2629(2) 0.039(2) Uani 1.000000 . . .
H1a H 0.852(5) 0.4273(12) 0.2470(10) 0.059(4) Uiso 1.000000 GR . .
H1b H 0.873(6) 0.4808(15) 0.2732(3) 0.059(4) Uiso 1.000000 GR . .
H1c H 0.9878(13) 0.457(2) 0.2514(12) 0.059(4) Uiso 1.000000 GR . .
C27 C 0.3991(8) 0.3595(4) 0.3620(2) 0.0301(19) Uani 1.000000 . . .
H27 H 0.3955(8) 0.3745(4) 0.3841(2) 0.036(2) Uiso 1.000000 R . .
C7 C 1.0086(7) 0.4516(4) 0.35103(19) 0.0195(15) Uani 1.000000 . . .
C18 C 0.4055(8) 0.6497(4) 0.4511(2) 0.0300(19) Uani 1.000000 . . .
H18 H 0.3775(8) 0.6864(4) 0.4610(2) 0.036(2) Uiso 1.000000 R . .
C2 C 1.0497(7) 0.4349(4) 0.3194(2) 0.0241(17) Uani 1.000000 . . .
C4 C 1.2436(9) 0.4870(5) 0.3265(3) 0.040(2) Uani 1.000000 . . .
H4a H 1.3240(9) 0.4982(5) 0.3186(3) 0.048(3) Uiso 1.000000 R . .
C23 C 0.5102(8) 0.3432(4) 0.3109(2) 0.0249(17) Uani 1.000000 . . .
C5 C 1.2026(8) 0.5062(4) 0.3574(2) 0.033(2) Uani 1.000000 . . .
H5 H 1.2544(8) 0.5319(4) 0.3704(2) 0.040(2) Uiso 1.000000 R . .
C17 C 0.4403(7) 0.6493(4) 0.4182(2) 0.0231(16) Uani 1.000000 . . .
H17 H 0.4345(7) 0.6850(4) 0.4052(2) 0.028(2) Uiso 1.000000 R . .
C28 C 0.5081(7) 0.3675(4) 0.3432(2) 0.0210(15) Uani 1.000000 . . .
C12 C 0.9129(8) 0.4153(5) 0.5290(2) 0.033(2) Uani 1.000000 . . .
H12 H 0.9053(8) 0.4411(5) 0.5478(2) 0.039(2) Uiso 1.000000 R . .
C13 C 0.8928(7) 0.4388(4) 0.49780(19) 0.0241(17) Uani 1.000000 . . .
H13 H 0.8725(7) 0.4804(4) 0.49524(19) 0.029(2) Uiso 1.000000 R . .
C25 C 0.3006(9) 0.3086(5) 0.3166(3) 0.045(3) Uani 1.000000 . . .
C29 C 1.3046(7) 0.3801(4) 0.46753(19) 0.0227(16) Uani 1.000000 . . .
H29 H 1.3962(7) 0.3889(4) 0.46617(19) 0.0273(19) Uiso 1.000000 R . .
C3 C 1.1660(8) 0.4512(5) 0.3074(2) 0.033(2) Uani 1.000000 . . .
H3a H 1.1923(8) 0.4378(5) 0.2861(2) 0.040(3) Uiso 1.000000 R . .
C16 C 0.4845(7) 0.5950(4) 0.40443(19) 0.0187(15) Uani 1.000000 . . .
C6 C 1.0865(7) 0.4885(4) 0.36946(19) 0.0221(16) Uani 1.000000 . . .
H6 H 1.0603(7) 0.5019(4) 0.39076(19) 0.0265(19) Uiso 1.000000 R . .
C30 C 0.4907(14) 0.1561(8) 0.3714(4) 0.038(4) Uani 0.670(19) D P 1
H30 H 0.5253(14) 0.1219(8) 0.3849(4) 0.045(5) Uiso 0.670(19) R P 1
C26 C 0.2977(9) 0.3303(5) 0.3488(3) 0.039(2) Uani 1.000000 . . .
H26 H 0.2246(9) 0.3249(5) 0.3619(3) 0.047(3) Uiso 1.000000 R . .
Cl12 Cl 0.1847(9) 0.0969(3) 0.24347(17) 0.070(2) Uani 0.521(9) D P 1
Cl11 Cl 0.1896(9) 0.1680(5) 0.30150(17) 0.097(4) Uani 0.521(9) D P 1
C8 C 0.8218(8) 0.2443(4) 0.4410(2) 0.0254(17) Uani 1.000000 . . .
H8a H 0.7447(9) 0.2679(4) 0.4434(15) 0.038(3) Uiso 1.000000 GR . .
H8b H 0.818(3) 0.2202(19) 0.4206(7) 0.038(3) Uiso 1.000000 GR . .
H8c H 0.831(3) 0.2172(18) 0.4602(9) 0.038(3) Uiso 1.000000 GR . .
C15 C 0.6510(8) 0.6357(4) 0.3546(2) 0.0231(16) Uani 1.000000 . . .
H15a H 0.716(2) 0.6243(18) 0.3706(10) 0.035(2) Uiso 1.000000 GR . .
H15b H 0.682(3) 0.630(2) 0.3320(5) 0.035(2) Uiso 1.000000 GR . .
H15c H 0.6291(14) 0.6785(4) 0.3576(14) 0.035(2) Uiso 1.000000 GR . .
Cl13 Cl -0.0283(7) 0.1643(5) 0.2602(2) 0.097(4) Uani 0.521(9) D P 1
C31 C 0.0936(16) 0.1270(8) 0.2769(4) 0.024(4) Uiso 0.521(9) D P 1
H31 H 0.0603(16) 0.0923(8) 0.2901(4) 0.029(4) Uiso 0.521(9) R P 1
C31a C 0.062(3) 0.1315(16) 0.2713(8) 0.092(14) Uiso 0.479(9) D P 2
H31a H 0.017(3) 0.0986(16) 0.2834(8) 0.110(17) Uiso 0.479(9) R P 2
Cl14 Cl 0.2313(12) 0.1232(6) 0.2779(6) 0.198(12) Uani 0.479(9) D P 2
Cl15 Cl 0.0176(7) 0.1999(3) 0.2864(2) 0.065(2) Uani 0.479(9) D P 2
Cl16 Cl 0.0491(16) 0.1212(5) 0.2313(4) 0.145(7) Uani 0.479(9) D P 2
C30a C 0.456(2) 0.2027(13) 0.3616(7) 0.044(9) Uani 0.330(19) D P 2
H30a H 0.438(2) 0.2278(13) 0.3414(7) 0.053(11) Uiso 0.330(19) R P 2
Cl9a Cl 0.3176(17) 0.1934(15) 0.3845(5) 0.093(7) Uani 0.330(19) D P 2
Cl8a Cl 0.573(2) 0.2377(12) 0.3849(7) 0.129(12) Uani 0.330(19) D P 2
Cl17 Cl 0.5129(16) 0.1322(7) 0.3493(7) 0.095(7) Uani 0.330(19) D P 2
C24 C 0.4050(9) 0.3141(5) 0.2979(3) 0.038(2) Uani 1.000000 . . .
H25 H 0.2285(9) 0.2897(5) 0.3075(3) 0.053(3) Uiso 1.000000 R . .
H24 H 0.4068(9) 0.2982(5) 0.2760(3) 0.045(3) Uiso 1.000000 R . .

loop_
_atom_site_aniso_label
_atom_site_aniso_U_11
_atom_site_aniso_U_22
_atom_site_aniso_U_33
_atom_site_aniso_U_12
_atom_site_aniso_U_13
_atom_site_aniso_U_23
Pd3 0.0121(2) 0.0191(3) 0.0143(2) -0.0004(2) 0.00022(19) -0.0009(2)
Pd2 0.0122(2) 0.0174(3) 0.0183(3) -0.0007(2) 0.0004(2) 0.0012(2)
Pd1 0.0133(3) 0.0200(3) 0.0151(2) -0.0012(2) 0.0004(2) -0.0022(2)
Pd4 0.0120(2) 0.0169(3) 0.0165(2) -0.0005(2) -0.0007(2) -0.0016(2)
Cl1 0.0248(9) 0.0188(9) 0.0316(10) -0.0001(7) 0.0013(8) -0.0027(8)
Cl3 0.0180(8) 0.0191(8) 0.0253(9) -0.0042(7) -0.0012(7) 0.0008(7)
S3 0.0170(9) 0.0184(9) 0.0235(9) 0.0017(7) -0.0016(7) -0.0009(7)
Cl4 0.0279(10) 0.0247(9) 0.0180(8) 0.0014(8) -0.0024(7) 0.0006(7)
S1 0.0199(9) 0.0421(12) 0.0185(9) 0.0004(9) 0.0046(7) -0.0055(9)
Cl2 0.0145(8) 0.0251(9) 0.0246(9) -0.0009(7) 0.0018(7) 0.0027(7)
S2 0.0191(9) 0.0198(9) 0.0276(10) -0.0002(7) -0.0025(7) 0.0054(8)
S4 0.0275(10) 0.0291(11) 0.0206(9) -0.0031(8) -0.0036(8) -0.0070(8)
Cl5 0.0353(12) 0.0268(11) 0.0579(15) -0.0001(9) -0.0010(11) -0.0005(10)
Cl7 0.0264(10) 0.0385(12) 0.0302(10) 0.0038(9) 0.0022(8) 0.0035(9)
Cl6 0.0237(10) 0.0396(12) 0.0301(10) 0.0044(9) 0.0009(8) 0.0081(9)
Cl8 0.026(2) 0.043(3) 0.061(3) -0.0020(18) -0.003(2) 0.019(2)
Cl9 0.025(2) 0.071(4) 0.062(3) -0.002(2) 0.006(2) -0.002(3)
Cl10 0.041(3) 0.069(3) 0.047(3) -0.010(2) 0.004(2) 0.005(3)
N2 0.011(3) 0.022(3) 0.024(3) -0.000(2) -0.001(2) 0.003(3)
N4 0.012(3) 0.019(3) 0.021(3) 0.002(2) 0.000(2) -0.002(3)
N1 0.005(2) 0.024(3) 0.013(3) 0.000(2) -0.001(2) -0.000(2)
N3 0.014(3) 0.019(3) 0.020(3) -0.001(2) 0.003(2) -0.003(2)
C20 0.015(3) 0.033(4) 0.023(4) -0.004(3) 0.001(3) 0.001(3)
C10 0.025(4) 0.031(5) 0.033(4) -0.003(4) -0.003(3) 0.012(4)
C9 0.012(3) 0.038(5) 0.025(4) -0.005(3) -0.002(3) 0.005(3)
C22 0.028(5) 0.036(5) 0.059(7) 0.001(4) 0.005(5) -0.013(5)
C11 0.026(4) 0.050(6) 0.027(4) -0.009(4) -0.009(4) 0.017(4)
C19 0.016(4) 0.041(5) 0.023(4) -0.004(3) 0.010(3) -0.011(4)
C21 0.008(3) 0.029(4) 0.019(3) 0.004(3) -0.001(3) -0.005(3)
C14 0.013(3) 0.030(4) 0.018(3) -0.003(3) -0.006(3) 0.000(3)
C1 0.032(5) 0.059(7) 0.026(4) 0.003(5) 0.010(4) 0.015(4)
C27 0.018(4) 0.028(4) 0.044(5) -0.007(3) 0.001(4) -0.002(4)
C7 0.015(3) 0.023(4) 0.020(3) -0.004(3) 0.002(3) 0.007(3)
C18 0.025(4) 0.031(5) 0.033(5) 0.004(4) 0.005(4) -0.013(4)
C2 0.012(3) 0.036(5) 0.025(4) -0.006(3) -0.002(3) 0.001(3)
C4 0.018(4) 0.055(6) 0.047(5) -0.010(4) 0.004(4) 0.007(5)
C23 0.019(4) 0.025(4) 0.031(4) -0.000(3) -0.003(3) 0.001(3)
C5 0.023(4) 0.037(5) 0.039(5) -0.011(4) 0.000(4) 0.006(4)
C17 0.013(3) 0.022(4) 0.034(4) 0.002(3) 0.000(3) -0.007(3)
C28 0.013(3) 0.020(4) 0.030(4) -0.005(3) -0.000(3) -0.005(3)
C12 0.022(4) 0.054(6) 0.022(4) -0.005(4) -0.003(3) 0.002(4)
C13 0.021(4) 0.031(4) 0.020(4) -0.005(3) -0.003(3) 0.004(3)
C25 0.021(5) 0.052(6) 0.061(7) -0.011(4) -0.011(4) -0.016(5)
C29 0.017(4) 0.026(4) 0.025(4) -0.000(3) 0.003(3) 0.001(3)
C3 0.016(4) 0.057(6) 0.027(4) -0.002(4) 0.009(3) 0.002(4)
C16 0.010(3) 0.022(4) 0.024(4) -0.002(3) -0.001(3) 0.000(3)
C6 0.018(4) 0.028(4) 0.020(3) -0.001(3) -0.001(3) 0.005(3)
C30 0.035(8) 0.049(10) 0.029(7) -0.003(7) -0.001(6) -0.003(7)
C26 0.019(4) 0.041(5) 0.058(6) -0.013(4) 0.004(4) -0.005(5)
Cl12 0.103(6) 0.049(3) 0.057(4) -0.006(4) 0.035(4) 0.001(3)
Cl11 0.113(7) 0.130(8) 0.048(4) -0.080(7) 0.015(4) -0.013(4)
C8 0.023(4) 0.022(4) 0.032(4) -0.005(3) -0.005(3) 0.011(3)
C15 0.024(4) 0.020(4) 0.025(4) -0.003(3) 0.006(3) 0.001(3)
Cl13 0.060(4) 0.126(8) 0.105(7) 0.049(5) 0.041(4) 0.070(6)
Cl14 0.084(8) 0.099(10) 0.41(4) 0.033(7) -0.034(13) 0.065(16)
Cl15 0.070(5) 0.046(4) 0.081(5) -0.008(3) 0.035(4) 0.003(3)
Cl16 0.207(17) 0.067(6) 0.160(12) -0.048(9) 0.063(11) -0.027(7)
C30a 0.032(16) 0.05(2) 0.046(18) -0.000(14) -0.026(14) 0.022(16)
Cl9a 0.059(9) 0.15(2) 0.069(10) -0.007(12) 0.011(7) 0.041(13)
Cl8a 0.140(19) 0.057(12) 0.19(2) -0.006(10) -0.109(17) 0.017(11)
Cl17 0.093(10) 0.082(10) 0.11(2) -0.011(8) -0.048(12) 0.031(10)
C24 0.027(5) 0.044(6) 0.041(5) -0.006(4) -0.012(4) -0.011(4)

loop_
_atom_type_symbol
_atom_type_scat_dispersion_real
_atom_type_scat_dispersion_imag
_atom_type_scat_Cromer_Mann_a1
_atom_type_scat_Cromer_Mann_a2
_atom_type_scat_Cromer_Mann_a3
_atom_type_scat_Cromer_Mann_a4
_atom_type_scat_Cromer_Mann_b1
_atom_type_scat_Cromer_Mann_b2
_atom_type_scat_Cromer_Mann_b3
_atom_type_scat_Cromer_Mann_b4
_atom_type_scat_Cromer_Mann_c
_atom_type_scat_source
_atom_type_scat_dispersion_source
C 0.00313 0.00162 2.31000 1.02000 1.58860 0.86500 20.84390 10.20750 0.56870 51.65120 0.21560 'International Tables Volume C Table 6.1.1.4 (pp. 500-502)' 'Brennan, Cowan, Rev. Sci. Instrum., 1992, 63, 850'
Cl 0.14908 0.15974 11.46040 7.19640 6.25560 1.64550 0.01040 1.16620 18.51940 47.77840 -9.55740 'International Tables Volume C Table 6.1.1.4 (pp. 500-502)' 'Brennan, Cowan, Rev. Sci. Instrum., 1992, 63, 850'
H 0.00000 0.00000 0.49300 0.32291 0.14019 0.04081 10.51090 26.12570 3.14236 57.79970 0.00304 'International Tables Volume C Table 6.1.1.4 (pp. 500-502)' 'Brennan, Cowan, Rev. Sci. Instrum., 1992, 63, 850'
N 0.00612 0.00332 12.21260 3.13220 2.01250 1.16630 0.00570 9.89330 28.99750 0.58260 -11.52900 'International Tables Volume C Table 6.1.1.4 (pp. 500-502)' 'Brennan, Cowan, Rev. Sci. Instrum., 1992, 63, 850'
Pd -0.97750 1.01175 19.33190 15.50170 5.29537 0.60584 0.69866 7.98929 25.20520 76.89860 5.26593 'International Tables Volume C Table 6.1.1.4 (pp. 500-502)' 'Brennan, Cowan, Rev. Sci. Instrum., 1992, 63, 850'
S 0.12485 0.12449 6.90530 5.20340 1.43790 1.58630 1.46790 22.21510 0.25360 56.17200 0.86690 'International Tables Volume C Table 6.1.1.4 (pp. 500-502)' 'Brennan, Cowan, Rev. Sci. Instrum., 1992, 63, 850'

loop_
_geom_angle_atom_site_label_1
_geom_angle_atom_site_label_2
_geom_angle_atom_site_label_3
_geom_angle
_geom_angle_site_symmetry_1
_geom_angle_site_symmetry_3
_geom_angle_publ_flag
Pd4 Pd3 Pd2 99.88(2) . . ?
Cl3 Pd3 Pd2 100.51(5) . . ?
Cl3 Pd3 Pd4 81.68(5) . . ?
Cl2 Pd3 Pd2 80.62(5) . . ?
Cl2 Pd3 Pd4 100.20(5) . . ?
Cl2 Pd3 Cl3 177.64(7) . . ?
N2 Pd3 Pd2 37.72(18) . . ?
N2 Pd3 Pd4 132.63(18) . . ?
N2 Pd3 Cl3 86.86(19) . . ?
N2 Pd3 Cl2 92.86(19) . . ?
N3 Pd3 Pd2 133.26(17) . . ?
N3 Pd3 Pd4 38.19(17) . . ?
N3 Pd3 Cl3 93.17(19) . . ?
N3 Pd3 Cl2 87.50(18) . . ?
N3 Pd3 N2 170.4(2) . . ?
Cl1 Pd2 Pd3 144.96(6) . . ?
S2 Pd2 Pd3 108.77(6) . . ?
S2 Pd2 Cl1 88.62(7) . . ?
N2 Pd2 Pd3 37.98(17) . . ?
N2 Pd2 Cl1 175.50(19) . . ?
N2 Pd2 S2 86.91(19) . . ?
N1 Pd2 Pd3 72.07(16) . . ?
N1 Pd2 Cl1 92.02(17) . . ?
N1 Pd2 S2 177.27(16) . . ?
N1 Pd2 N2 92.4(2) . . ?
S4 Pd1 S1 92.70(8) . . ?
N4 Pd1 S1 176.58(19) . . ?
N4 Pd1 S4 86.22(18) . . ?
N1 Pd1 S1 85.95(16) . . ?
N1 Pd1 S4 177.61(18) . . ?
N1 Pd1 N4 95.2(2) . . ?
S3 Pd4 Pd3 107.69(5) . . ?
Cl4 Pd4 Pd3 142.31(5) . . ?
Cl4 Pd4 S3 88.60(7) . . ?
N4 Pd4 Pd3 73.72(17) . . ?
N4 Pd4 S3 176.66(17) . . ?
N4 Pd4 Cl4 91.98(18) . . ?
N3 Pd4 Pd3 38.76(17) . . ?
N3 Pd4 S3 86.62(19) . . ?
N3 Pd4 Cl4 174.96(19) . . ?
N3 Pd4 N4 92.9(3) . . ?
C16 S3 Pd4 99.4(3) . . ?
C15 S3 Pd4 108.2(3) . . ?
C15 S3 C16 104.2(4) . . ?
C1 S1 Pd1 102.5(3) . . ?
C2 S1 Pd1 98.9(3) . . ?
C2 S1 C1 98.7(5) . . ?
C9 S2 Pd2 98.9(3) . . ?
C8 S2 Pd2 108.5(3) . . ?
C8 S2 C9 102.1(4) . . ?
C22 S4 Pd1 103.6(4) . . ?
C23 S4 Pd1 99.7(3) . . ?
C23 S4 C22 100.5(4) . . ?
Pd2 N2 Pd3 104.3(3) . . ?
H2 N2 Pd3 106.41(18) . . ?
H2 N2 Pd2 106.41(18) . . ?
C14 N2 Pd3 117.0(5) . . ?
C14 N2 Pd2 115.5(5) . . ?
C14 N2 H2 106.4(4) . . ?
Pd4 N4 Pd1 106.2(3) . . ?
H4 N4 Pd1 108.54(18) . . ?
H4 N4 Pd4 108.54(18) . . ?
C28 N4 Pd1 115.9(5) . . ?
C28 N4 Pd4 108.9(5) . . ?
C28 N4 H4 108.5(4) . . ?
Pd1 N1 Pd2 105.7(3) . . ?
H1 N1 Pd2 108.82(16) . . ?
H1 N1 Pd1 108.82(17) . . ?
C7 N1 Pd2 109.5(4) . . ?
C7 N1 Pd1 115.0(5) . . ?
C7 N1 H1 108.8(4) . . ?
Pd4 N3 Pd3 103.1(3) . . ?
H3 N3 Pd3 107.23(18) . . ?
H3 N3 Pd4 107.23(18) . . ?
C21 N3 Pd3 115.5(5) . . ?
C21 N3 Pd4 116.0(5) . . ?
C21 N3 H3 107.2(4) . . ?
C19 C20 H20 119.8(5) . . ?
C21 C20 H20 119.8(5) . . ?
C21 C20 C19 120.3(8) . . ?
C9 C10 H10 120.4(5) . . ?
C11 C10 H10 120.4(5) . . ?
C11 C10 C9 119.2(8) . . ?
C10 C9 S2 120.5(7) . . ?
C14 C9 S2 118.2(6) . . ?
C14 C9 C10 121.1(8) . . ?
H22a C22 S4 109.5 . . ?
H22b C22 S4 109.5 . . ?
H22b C22 H22a 109.5 . . ?
H22c C22 S4 109.5 . . ?
H22c C22 H22a 109.5 . . ?
H22c C22 H22b 109.5 . . ?
H11 C11 C10 120.1(5) . . ?
C12 C11 C10 119.8(8) . . ?
C12 C11 H11 120.1(5) . . ?
H19 C19 C20 119.9(5) . . ?
C18 C19 C20 120.2(7) . . ?
C18 C19 H19 119.9(5) . . ?
C20 C21 N3 121.5(7) . . ?
C16 C21 N3 120.5(7) . . ?
C16 C21 C20 118.1(7) . . ?
C9 C14 N2 120.3(7) . . ?
C13 C14 N2 121.4(7) . . ?
C13 C14 C9 118.2(7) . . ?
H1a C1 S1 109.5 . . ?
H1b C1 S1 109.5 . . ?
H1b C1 H1a 109.5 . . ?
H1c C1 S1 109.5 . . ?
H1c C1 H1a 109.5 . . ?
H1c C1 H1b 109.5 . . ?
C28 C27 H27 119.7(5) . . ?
C26 C27 H27 119.7(6) . . ?
C26 C27 C28 120.5(9) . . ?
C2 C7 N1 120.6(7) . . ?
C6 C7 N1 122.3(7) . . ?
C6 C7 C2 117.1(7) . . ?
H18 C18 C19 119.7(5) . . ?
C17 C18 C19 120.6(8) . . ?
C17 C18 H18 119.7(5) . . ?
C7 C2 S1 117.6(6) . . ?
C3 C2 S1 120.0(7) . . ?
C3 C2 C7 122.3(8) . . ?
C5 C4 H4a 120.5(5) . . ?
C3 C4 H4a 120.5(5) . . ?
C3 C4 C5 119.1(8) . . ?
C28 C23 S4 117.2(6) . . ?
C24 C23 S4 122.0(7) . . ?
C24 C23 C28 120.7(8) . . ?
H5 C5 C4 119.7(5) . . ?
C6 C5 C4 120.7(9) . . ?
C6 C5 H5 119.7(5) . . ?
H17 C17 C18 120.7(5) . . ?
C16 C17 C18 118.6(8) . . ?
C16 C17 H17 120.7(5) . . ?
C27 C28 N4 122.3(7) . . ?
C23 C28 N4 120.0(7) . . ?
C23 C28 C27 117.7(7) . . ?
H12 C12 C11 119.2(5) . . ?
C13 C12 C11 121.5(9) . . ?
C13 C12 H12 119.2(6) . . ?
C12 C13 C14 120.1(8) . . ?
H13 C13 C14 119.9(5) . . ?
H13 C13 C12 119.9(6) . . ?
C24 C25 C26 120.7(9) . . ?
H25 C25 C26 119.7(6) . . ?
H25 C25 C24 119.7(6) . . ?
Cl7 C29 Cl5 112.1(4) . . ?
Cl6 C29 Cl5 109.7(4) . . ?
Cl6 C29 Cl7 111.0(4) . . ?
H29 C29 Cl5 107.9(3) . . ?
H29 C29 Cl7 107.9(3) . . ?
H29 C29 Cl6 107.9(3) . . ?
C4 C3 C2 119.6(8) . . ?
H3a C3 C2 120.2(5) . . ?
H3a C3 C4 120.2(5) . . ?
C21 C16 S3 117.0(6) . . ?
C17 C16 S3 120.5(6) . . ?
C17 C16 C21 122.1(7) . . ?
C5 C6 C7 121.1(8) . . ?
H6 C6 C7 119.4(5) . . ?
H6 C6 C5 119.4(5) . . ?
Cl9 C30 Cl8 111.2(9) . . ?
Cl10 C30 Cl8 110.5(8) . . ?
Cl10 C30 Cl9 111.2(9) . . ?
H30 C30 Cl8 107.9(6) . . ?
H30 C30 Cl9 107.9(6) . . ?
H30 C30 Cl10 107.9(6) . . ?
C25 C26 C27 120.7(9) . . ?
H26 C26 C27 119.7(6) . . ?
H26 C26 C25 119.7(6) . . ?
H8a C8 S2 109.5 . . ?
H8b C8 S2 109.5 . . ?
H8b C8 H8a 109.5 . . ?
H8c C8 S2 109.5 . . ?
H8c C8 H8a 109.5 . . ?
H8c C8 H8b 109.5 . . ?
H15a C15 S3 109.5 . . ?
H15b C15 S3 109.5 . . ?
H15b C15 H15a 109.5 . . ?
H15c C15 S3 109.5 . . ?
H15c C15 H15a 109.5 . . ?
H15c C15 H15b 109.5 . . ?
Cl11 C31 Cl12 108.0(10) . . ?
Cl13 C31 Cl12 107.7(10) . . ?
Cl13 C31 Cl11 116.3(11) . . ?
H31 C31 Cl12 108.2(6) . . ?
H31 C31 Cl11 108.2(7) . . ?
H31 C31 Cl13 108.2(7) . . ?
Cl14 C31a H31a 109.7(14) . . ?
Cl15 C31a H31a 109.7(14) . . ?
Cl15 C31a Cl14 108.3(18) . . ?
Cl16 C31a H31a 109.7(15) . . ?
Cl16 C31a Cl14 102(2) . . ?
Cl16 C31a Cl15 117(2) . . ?
Cl9a C30a H30a 109.3(11) . . ?
Cl8a C30a H30a 109.3(13) . . ?
Cl8a C30a Cl9a 111.8(19) . . ?
Cl17 C30a H30a 109.3(12) . . ?
Cl17 C30a Cl9a 109.7(17) . . ?
Cl17 C30a Cl8a 107.5(16) . . ?
C25 C24 C23 119.7(9) . . ?
H24 C24 C23 120.1(6) . . ?
H24 C24 C25 120.1(6) . . ?

loop_
_geom_bond_atom_site_label_1
_geom_bond_atom_site_label_2
_geom_bond_distance
_geom_bond_site_symmetry_2
_geom_bond_publ_flag
Pd3 Pd2 3.2214(8) . ?
Pd3 Pd4 3.1975(8) . ?
Pd3 Cl3 2.3261(19) . ?
Pd3 Cl2 2.316(2) . ?
Pd3 N2 2.046(6) . ?
Pd3 N3 2.055(6) . ?
Pd2 Cl1 2.330(2) . ?
Pd2 S2 2.256(2) . ?
Pd2 N2 2.034(7) . ?
Pd2 N1 2.092(6) . ?
Pd1 S1 2.280(2) . ?
Pd1 S4 2.272(2) . ?
Pd1 N4 2.053(6) . ?
Pd1 N1 2.066(6) . ?
Pd4 S3 2.253(2) . ?
Pd4 Cl4 2.3373(19) . ?
Pd4 N4 2.087(6) . ?
Pd4 N3 2.029(6) . ?
S3 C16 1.781(8) . ?
S3 C15 1.807(8) . ?
S1 C1 1.816(9) . ?
S1 C2 1.777(8) . ?
S2 C9 1.768(9) . ?
S2 C8 1.812(8) . ?
S4 C22 1.802(10) . ?
S4 C23 1.777(9) . ?
Cl5 C29 1.751(8) . ?
Cl7 C29 1.746(8) . ?
Cl6 C29 1.779(8) . ?
Cl8 C30 1.759(17) . ?
Cl9 C30 1.725(16) . ?
Cl10 C30 1.771(16) . ?
N2 H2 0.9300 . ?
N2 C14 1.430(9) . ?
N4 H4 0.9300 . ?
N4 C28 1.433(9) . ?
N1 H1 0.9300 . ?
N1 C7 1.427(9) . ?
N3 H3 0.9300 . ?
N3 C21 1.429(9) . ?
C20 H20 0.9500 . ?
C20 C19 1.385(12) . ?
C20 C21 1.408(10) . ?
C10 H10 0.9500 . ?
C10 C9 1.423(11) . ?
C10 C11 1.374(14) . ?
C9 C14 1.379(12) . ?
C22 H22a 0.9800 . ?
C22 H22b 0.9800 . ?
C22 H22c 0.9800 . ?
C11 H11 0.9500 . ?
C11 C12 1.376(14) . ?
C19 H19 0.9500 . ?
C19 C18 1.391(13) . ?
C21 C16 1.380(11) . ?
C14 C13 1.410(11) . ?
C1 H1a 0.9800 . ?
C1 H1b 0.9800 . ?
C1 H1c 0.9800 . ?
C27 H27 0.9500 . ?
C27 C28 1.401(11) . ?
C27 C26 1.369(12) . ?
C7 C2 1.396(11) . ?
C7 C6 1.382(11) . ?
C18 H18 0.9500 . ?
C18 C17 1.377(12) . ?
C2 C3 1.382(11) . ?
C4 H4a 0.9500 . ?
C4 C5 1.385(14) . ?
C4 C3 1.381(13) . ?
C23 C28 1.407(11) . ?
C23 C24 1.398(11) . ?
C5 H5 0.9500 . ?
C5 C6 1.390(11) . ?
C17 H17 0.9500 . ?
C17 C16 1.403(11) . ?
C12 H12 0.9500 . ?
C12 C13 1.377(11) . ?
C13 H13 0.9500 . ?
C25 C26 1.383(15) . ?
C25 C24 1.352(14) . ?
C25 H25 0.9500 . ?
C29 H29 1.0000 . ?
C3 H3a 0.9500 . ?
C6 H6 0.9500 . ?
C30 H30 1.0000 . ?
C26 H26 0.9500 . ?
Cl12 C31 1.788(16) . ?
Cl11 C31 1.691(18) . ?
C8 H8a 0.9800 . ?
C8 H8b 0.9800 . ?
C8 H8c 0.9800 . ?
C15 H15a 0.9800 . ?
C15 H15b 0.9800 . ?
C15 H15c 0.9800 . ?
Cl13 C31 1.683(19) . ?
C31 H31 1.0000 . ?
C31a H31a 1.0000 . ?
C31a Cl14 1.84(3) . ?
C31a Cl15 1.69(3) . ?
C31a Cl16 1.63(3) . ?
C30a H30a 1.0000 . ?
C30a Cl9a 1.76(3) . ?
C30a Cl8a 1.74(3) . ?
C30a Cl17 1.74(3) . ?
C24 H24 0.9500 . ?

loop_
_geom_torsion_atom_site_label_1
_geom_torsion_atom_site_label_2
_geom_torsion_atom_site_label_3
_geom_torsion_atom_site_label_4
_geom_torsion
_geom_torsion_site_symmetry_1
_geom_torsion_site_symmetry_2
_geom_torsion_site_symmetry_3
_geom_torsion_site_symmetry_4
_geom_torsion_publ_flag
Pd3 N2 C14 C9 118.0(6) . . . . ?
Pd3 N2 C14 C13 -62.3(6) . . . . ?
Pd3 N3 C21 C20 -67.1(6) . . . . ?
Pd3 N3 C21 C16 112.9(5) . . . . ?
Pd2 N2 C14 C9 -5.5(6) . . . . ?
Pd2 N2 C14 C13 174.3(5) . . . . ?
Pd2 N1 C7 C2 107.0(5) . . . . ?
Pd2 N1 C7 C6 -73.8(5) . . . . ?
Pd1 N4 C28 C27 169.4(6) . . . . ?
Pd1 N4 C28 C23 -11.2(6) . . . . ?
Pd1 N1 C7 C2 -11.8(6) . . . . ?
Pd1 N1 C7 C6 167.4(5) . . . . ?
Pd4 N4 C28 C27 -71.0(6) . . . . ?
Pd4 N4 C28 C23 108.4(5) . . . . ?
Pd4 N3 C21 C20 172.2(5) . . . . ?
Pd4 N3 C21 C16 -7.8(6) . . . . ?
S3 C16 C21 N3 8.8(6) . . . . ?
S3 C16 C21 C20 -171.2(5) . . . . ?
S3 C16 C17 C18 172.8(6) . . . . ?
S1 C2 C7 N1 1.5(8) . . . . ?
S1 C2 C7 C6 -177.7(6) . . . . ?
S1 C2 C3 C4 179.0(8) . . . . ?
S2 C9 C10 C11 175.2(7) . . . . ?
S2 C9 C14 N2 4.3(7) . . . . ?
S2 C9 C14 C13 -175.5(6) . . . . ?
S4 C23 C28 N4 6.7(7) . . . . ?
S4 C23 C28 C27 -173.9(6) . . . . ?
S4 C23 C24 C25 175.2(9) . . . . ?
N2 C14 C9 C10 178.9(7) . . . . ?
N2 C14 C13 C12 -179.6(7) . . . . ?
N4 C28 C27 C26 177.9(9) . . . . ?
N4 C28 C23 C24 -177.3(8) . . . . ?
N1 C7 C2 C3 -177.1(8) . . . . ?
N1 C7 C6 C5 178.6(8) . . . . ?
N3 C21 C20 C19 178.0(7) . . . . ?
N3 C21 C16 C17 -178.7(7) . . . . ?
C20 C19 C18 C17 1.0(9) . . . . ?
C20 C21 C16 C17 1.3(8) . . . . ?
C10 C9 C14 C13 -0.9(9) . . . . ?
C10 C11 C12 C13 -0.9(10) . . . . ?
C9 C14 C13 C12 0.2(9) . . . . ?
C11 C12 C13 C14 0.8(10) . . . . ?
C19 C18 C17 C16 -1.7(10) . . . . ?
C21 C16 C17 C18 0.5(9) . . . . ?
C27 C28 C23 C24 2.2(10) . . . . ?
C27 C26 C25 C24 2.1(13) . . . . ?
C7 C2 C3 C4 -2.4(11) . . . . ?
C7 C6 C5 C4 -0.5(10) . . . . ?
C2 C3 C4 C5 -0.5(11) . . . . ?
C23 C24 C25 C26 -1.5(12) . . . . ?

loop_
_restr_equal_distance_atom_site_label_1
_restr_equal_distance_atom_site_label_2
_restr_equal_distance_site_symmetry_2
_restr_equal_distance_class_id
Cl8 Cl9 1 9
Cl8 Cl10 1 3
Cl8 C30 1 11
Cl9 Cl10 1 10
Cl9 C30 1 12
Cl10 C30 1 7
Cl12 Cl11 1 5
Cl12 Cl13 1 6
Cl12 C31 1 1
Cl11 Cl13 1 8
Cl11 C31 1 2
Cl13 C31 1 4
Cl14 C31a 1 1
Cl14 Cl15 1 5
Cl14 Cl16 1 6
Cl15 C31a 1 2
Cl15 Cl16 1 8
Cl16 C31a 1 4
Cl9a C30a 1 11
Cl9a Cl8a 1 9
Cl9a Cl17 1 3
Cl8a C30a 1 12
Cl8a Cl17 1 10
Cl17 C30a 1 7

loop_
_restr_equal_distance_class_class_id
_restr_equal_distance_class_target_weight_param
_restr_equal_distance_class_average
_restr_equal_distance_class_esd
_restr_equal_distance_class_diff_max
1 0.0200 1.8122 0.0237 0.0237
2 0.0200 1.6931 0.0017 0.0017
3 0.0400 2.8822 0.0186 0.0186
4 0.0200 1.6584 0.0249 0.0249
5 0.0400 2.8400 0.0236 0.0236
6 0.0400 2.7541 0.0491 0.0491
7 0.0200 1.7566 0.0145 0.0145
8 0.0400 2.8511 0.0148 0.0148
9 0.0400 2.8864 0.0124 0.0124
10 0.0400 2.8472 0.0376 0.0376
11 0.0200 1.7595 0.0004 0.0004
12 0.0200 1.7330 0.0081 0.0081
